data_7239426
loop_
_publ_author_name
'Yu, Fu-Chao'
'Chen, Zhi-Qiong'
'Hao, Xiao-Pan'
'Yan, Sheng-Jiao'
'Huang, Rong'
'Lin, Jun'

_publ_section_title
;
 Regioselective synthesis of
 9,10-dihydro-6H-chromeno[4,3-d]imidazo-[1,2-a]pyridin-6-one derivatives
;
_journal_issue 12
_journal_name_full 'RSC Advances'
_journal_page_first 6110
_journal_paper_doi 10.1039/c3ra46428h
_journal_volume 4
_journal_year 2014
_chemical_formula_sum 'C21 H14 N2 O3'
_chemical_formula_weight 342.34
_space_group_IT_number 2
_space_group_name_Hall '-P 1'
_space_group_name_H-M_alt 'P -1'
_symmetry_cell_setting triclinic
_symmetry_space_group_name_H-M 'P -1'
_atom_sites_solution_hydrogens geom
_atom_sites_solution_primary direct
_atom_sites_solution_secondary difmap
_audit_creation_method SHELXL-97
_cell_angle_alpha 93.688(2)
_cell_angle_beta 92.037(2)
_cell_angle_gamma 90.788(2)
_cell_formula_units_Z 2
_cell_length_a 5.5189(8)
_cell_length_b 9.8023(15)
_cell_length_c 15.110(2)
_cell_measurement_reflns_used 1330
_cell_measurement_temperature 298(2)
_cell_measurement_theta_max 23.21
_cell_measurement_theta_min 2.41
_cell_volume 815.1(2)
_computing_cell_refinement 'Bruker apex II'
_computing_data_collection 'Bruker apex II'
_computing_data_reduction 'Bruker SAINT'
_computing_molecular_graphics 'Bruker SHELXTL'
_computing_publication_material 'Bruker SHELXTL'
_computing_structure_refinement 'SHELXL-97 (Sheldrick, 1997)'
_computing_structure_solution 'SHELXS-97 (Sheldrick, 1990)'
_diffrn_ambient_temperature 298(2)
_diffrn_measured_fraction_theta_full 0.996
_diffrn_measured_fraction_theta_max 0.996
_diffrn_measurement_device_type 'CCD area detector'
_diffrn_measurement_method 'phi and omega scans'
_diffrn_radiation_monochromator graphite
_diffrn_radiation_source 'fine-focus sealed tube'
_diffrn_radiation_type MoK\a
_diffrn_radiation_wavelength 0.71073
_diffrn_reflns_av_R_equivalents 0.0231
_diffrn_reflns_av_sigmaI/netI 0.0392
_diffrn_reflns_limit_h_max 6
_diffrn_reflns_limit_h_min -6
_diffrn_reflns_limit_k_max 11
_diffrn_reflns_limit_k_min -11
_diffrn_reflns_limit_l_max 17
_diffrn_reflns_limit_l_min -17
_diffrn_reflns_number 6354
_diffrn_reflns_theta_full 25.00
_diffrn_reflns_theta_max 25.00
_diffrn_reflns_theta_min 1.35
_exptl_absorpt_coefficient_mu 0.095
_exptl_absorpt_correction_T_max 0.9878
_exptl_absorpt_correction_T_min 0.9721
_exptl_absorpt_correction_type multi-scan
_exptl_absorpt_process_details sadabs
_exptl_crystal_colour red
_exptl_crystal_density_diffrn 1.395
_exptl_crystal_density_method 'not measured'
_exptl_crystal_description block
_exptl_crystal_F_000 356
_exptl_crystal_size_max 0.30
_exptl_crystal_size_mid 0.21
_exptl_crystal_size_min 0.13
_refine_diff_density_max 0.157
_refine_diff_density_min -0.183
_refine_diff_density_rms 0.036
_refine_ls_extinction_coef 0.009(3)
_refine_ls_extinction_expression Fc^*^=kFc[1+0.001xFc^2^\l^3^/sin(2\q)]^-1/4^
_refine_ls_extinction_method SHELXL
_refine_ls_goodness_of_fit_ref 1.016
_refine_ls_hydrogen_treatment constr
_refine_ls_matrix_type full
_refine_ls_number_parameters 236
_refine_ls_number_reflns 2865
_refine_ls_number_restraints 0
_refine_ls_restrained_S_all 1.016
_refine_ls_R_factor_all 0.0785
_refine_ls_R_factor_gt 0.0446
_refine_ls_shift/su_max 0.000
_refine_ls_shift/su_mean 0.000
_refine_ls_structure_factor_coef Fsqd
_refine_ls_weighting_details 'calc w=1/[\s^2^(Fo^2^)+(0.0651P)^2^+0.0000P] where P=(Fo^2^+2Fc^2^)/3'
_refine_ls_weighting_scheme calc
_refine_ls_wR_factor_gt 0.1099
_refine_ls_wR_factor_ref 0.1234
_reflns_number_gt 1836
_reflns_number_total 2865
_reflns_threshold_expression >2sigma(I)
_cod_data_source_file c3ra46428h.txt
_cod_data_source_block 120417c_0m
_cod_depositor_comments
;
The following automatic conversions were performed:

data item '_symmetry_cell_setting' value 'Triclinic' was changed to
'triclinic' in accordance with the
/home/saulius/struct/COD-crude-data/automatic-downloads/DataCite-retrospective/RSC/depositions/lib/dictionaries/cif_core.dic
dictionary named 'cif_core.dic' version 2.4.2 last updated on
2011-04-26.

Automatic conversion script
Id: cif_fix_values 6909 2019-04-08 15:41:33Z antanas 
;
_cod_original_sg_symbol_H-M P-1
_cod_database_code 7239426

loop_
_symmetry_equiv_pos_as_xyz
'x, y, z'
'-x, -y, -z'

loop_
_atom_site_label
_atom_site_type_symbol
_atom_site_fract_x
_atom_site_fract_y
_atom_site_fract_z
_atom_site_U_iso_or_equiv
_atom_site_adp_type
_atom_site_occupancy
_atom_site_symmetry_multiplicity
_atom_site_calc_flag
_atom_site_refinement_flags
N1 N 0.7049(3) 0.24758(15) 0.08526(10) 0.0389(4) Uani 1 1 d .
N2 N 0.5287(3) 0.06924(15) 0.14931(11) 0.0472(5) Uani 1 1 d .
O1 O 0.5129(2) 0.71642(13) 0.13766(9) 0.0511(4) Uani 1 1 d .
O2 O 0.8027(3) 0.65694(13) 0.04792(10) 0.0575(4) Uani 1 1 d .
O3 O 0.0451(3) 0.18702(16) 0.23900(10) 0.0669(5) Uani 1 1 d .
C1 C 0.7378(3) 0.37881(18) 0.07235(12) 0.0400(5) Uani 1 1 d .
H1 H 0.8559 0.4050 0.0341 0.048 Uiso 1 1 calc R
C2 C 0.5994(3) 0.47709(18) 0.11482(12) 0.0370(5) Uani 1 1 d .
C3 C 0.4203(3) 0.43782(18) 0.17612(11) 0.0354(5) Uani 1 1 d .
C4 C 0.3962(3) 0.30146(18) 0.19214(12) 0.0378(5) Uani 1 1 d .
C5 C 0.5361(3) 0.19913(19) 0.14415(12) 0.0381(5) Uani 1 1 d .
C6 C 0.7199(4) 0.0111(2) 0.09315(14) 0.0493(5) Uani 1 1 d .
H6A H 0.6512 -0.0579 0.0503 0.059 Uiso 1 1 calc R
H6B H 0.8427 -0.0310 0.1294 0.059 Uiso 1 1 calc R
C7 C 0.8320(4) 0.12874(18) 0.04540(14) 0.0467(5) Uani 1 1 d .
H7A H 1.0057 0.1364 0.0574 0.056 Uiso 1 1 calc R
H7B H 0.7998 0.1176 -0.0182 0.056 Uiso 1 1 calc R
C8 C 0.6510(3) 0.61722(19) 0.09642(13) 0.0415(5) Uani 1 1 d .
C9 C 0.3325(3) 0.68498(19) 0.19486(12) 0.0397(5) Uani 1 1 d .
C10 C 0.2062(4) 0.7980(2) 0.22753(13) 0.0498(5) Uani 1 1 d .
H10 H 0.2486 0.8854 0.2124 0.060 Uiso 1 1 calc R
C11 C 0.0178(4) 0.7785(2) 0.28252(14) 0.0556(6) Uani 1 1 d .
H11 H -0.0697 0.8530 0.3044 0.067 Uiso 1 1 calc R
C12 C -0.0420(4) 0.6480(2) 0.30547(15) 0.0590(6) Uani 1 1 d .
H12 H -0.1695 0.6351 0.3428 0.071 Uiso 1 1 calc R
C13 C 0.0866(3) 0.5375(2) 0.27321(13) 0.0507(6) Uani 1 1 d .
H13 H 0.0443 0.4507 0.2896 0.061 Uiso 1 1 calc R
C14 C 0.2793(3) 0.55164(19) 0.21645(12) 0.0390(5) Uani 1 1 d .
C15 C 0.2413(4) 0.23879(19) 0.26012(13) 0.0421(5) Uani 1 1 d .
C16 C 0.3424(4) 0.2353(2) 0.35272(13) 0.0481(5) Uani 1 1 d .
C17 C 0.5479(5) 0.3080(3) 0.38183(17) 0.0866(9) Uani 1 1 d .
H17 H 0.6315 0.3592 0.3427 0.104 Uiso 1 1 calc R
C18 C 0.6308(6) 0.3051(4) 0.4696(2) 0.1235(14) Uani 1 1 d .
H18 H 0.7680 0.3560 0.4893 0.148 Uiso 1 1 calc R
C19 C 0.5124(7) 0.2280(4) 0.5271(2) 0.1188(14) Uani 1 1 d .
H19 H 0.5694 0.2257 0.5856 0.143 Uiso 1 1 calc R
C20 C 0.3111(8) 0.1550(4) 0.4984(2) 0.1129(12) Uani 1 1 d .
H20 H 0.2310 0.1016 0.5372 0.136 Uiso 1 1 calc R
C21 C 0.2243(5) 0.1594(3) 0.41186(16) 0.0799(8) Uani 1 1 d .
H21 H 0.0841 0.1104 0.3933 0.096 Uiso 1 1 calc R

loop_
_atom_site_aniso_label
_atom_site_aniso_U_11
_atom_site_aniso_U_22
_atom_site_aniso_U_33
_atom_site_aniso_U_23
_atom_site_aniso_U_13
_atom_site_aniso_U_12
N1 0.0427(9) 0.0329(9) 0.0419(9) 0.0039(7) 0.0087(8) 0.0004(7)
N2 0.0539(11) 0.0337(10) 0.0549(11) 0.0049(8) 0.0132(9) -0.0016(8)
O1 0.0617(9) 0.0354(8) 0.0581(9) 0.0067(6) 0.0210(7) 0.0020(7)
O2 0.0664(10) 0.0423(8) 0.0664(10) 0.0110(7) 0.0290(8) -0.0053(7)
O3 0.0569(10) 0.0826(12) 0.0609(10) 0.0068(8) 0.0060(8) -0.0289(9)
C1 0.0435(11) 0.0389(11) 0.0385(11) 0.0065(9) 0.0080(9) -0.0018(9)
C2 0.0404(11) 0.0347(11) 0.0365(11) 0.0050(8) 0.0066(9) -0.0028(9)
C3 0.0369(10) 0.0354(11) 0.0340(10) 0.0023(8) 0.0010(8) -0.0019(8)
C4 0.0381(11) 0.0383(11) 0.0373(11) 0.0048(9) 0.0036(9) -0.0032(9)
C5 0.0396(11) 0.0393(12) 0.0360(10) 0.0050(9) 0.0052(9) -0.0041(9)
C6 0.0537(13) 0.0374(11) 0.0576(13) 0.0030(10) 0.0110(11) 0.0027(10)
C7 0.0517(12) 0.0365(11) 0.0524(13) -0.0004(9) 0.0141(10) 0.0067(9)
C8 0.0461(11) 0.0370(11) 0.0419(11) 0.0024(9) 0.0078(10) -0.0003(9)
C9 0.0413(11) 0.0388(11) 0.0396(11) 0.0038(9) 0.0060(9) 0.0000(9)
C10 0.0576(13) 0.0402(12) 0.0517(13) 0.0021(10) 0.0048(11) 0.0054(10)
C11 0.0570(14) 0.0515(14) 0.0581(14) -0.0040(11) 0.0097(12) 0.0124(11)
C12 0.0487(13) 0.0611(15) 0.0679(15) -0.0015(12) 0.0220(12) 0.0040(11)
C13 0.0497(12) 0.0466(13) 0.0567(14) 0.0047(10) 0.0121(11) 0.0011(10)
C14 0.0366(10) 0.0424(12) 0.0378(11) 0.0025(9) 0.0022(9) -0.0001(9)
C15 0.0461(12) 0.0353(11) 0.0456(12) 0.0036(9) 0.0104(10) -0.0031(9)
C16 0.0513(13) 0.0533(13) 0.0414(12) 0.0078(10) 0.0111(10) 0.0094(10)
C17 0.0614(16) 0.143(3) 0.0553(16) 0.0119(16) -0.0041(13) -0.0112(17)
C18 0.076(2) 0.231(5) 0.061(2) 0.005(2) -0.0186(17) 0.001(2)
C19 0.124(3) 0.190(4) 0.0438(18) 0.013(2) -0.001(2) 0.070(3)
C20 0.166(4) 0.126(3) 0.052(2) 0.0321(18) 0.029(2) 0.026(3)
C21 0.110(2) 0.0804(18) 0.0523(16) 0.0172(13) 0.0201(15) -0.0059(16)

loop_
_atom_type_symbol
_atom_type_description
_atom_type_scat_dispersion_real
_atom_type_scat_dispersion_imag
_atom_type_scat_source
C C 0.0033 0.0016 'International Tables Vol C Tables 4.2.6.8 and 6.1.1.4'
H H 0.0000 0.0000 'International Tables Vol C Tables 4.2.6.8 and 6.1.1.4'
N N 0.0061 0.0033 'International Tables Vol C Tables 4.2.6.8 and 6.1.1.4'
O O 0.0106 0.0060 'International Tables Vol C Tables 4.2.6.8 and 6.1.1.4'

loop_
_geom_angle_atom_site_label_1
_geom_angle_atom_site_label_2
_geom_angle_atom_site_label_3
_geom_angle
C1 N1 C5 123.41(16)
C1 N1 C7 128.63(15)
C5 N1 C7 107.95(14)
C5 N2 C6 107.35(15)
C8 O1 C9 122.06(14)
N1 C1 C2 120.85(16)
N1 C1 H1 119.6
C2 C1 H1 119.6
C1 C2 C3 119.98(16)
C1 C2 C8 116.36(16)
C3 C2 C8 123.63(17)
C4 C3 C2 118.50(16)
C4 C3 C14 126.28(16)
C2 C3 C14 115.23(16)
C3 C4 C5 120.66(16)
C3 C4 C15 127.69(17)
C5 C4 C15 111.59(15)
N2 C5 N1 115.40(16)
N2 C5 C4 128.12(16)
N1 C5 C4 116.47(16)
N2 C6 C7 107.47(15)
N2 C6 H6A 110.2
C7 C6 H6A 110.2
N2 C6 H6B 110.2
C7 C6 H6B 110.2
H6A C6 H6B 108.5
N1 C7 C6 101.58(14)
N1 C7 H7A 111.5
C6 C7 H7A 111.5
N1 C7 H7B 111.5
C6 C7 H7B 111.5
H7A C7 H7B 109.3
O2 C8 O1 116.10(16)
O2 C8 C2 126.83(18)
O1 C8 C2 117.07(16)
O1 C9 C10 113.85(16)
O1 C9 C14 123.12(17)
C10 C9 C14 123.02(17)
C11 C10 C9 118.95(19)
C11 C10 H10 120.5
C9 C10 H10 120.5
C10 C11 C12 120.0(2)
C10 C11 H11 120.0
C12 C11 H11 120.0
C13 C12 C11 120.23(19)
C13 C12 H12 119.9
C11 C12 H12 119.9
C12 C13 C14 122.0(2)
C12 C13 H13 119.0
C14 C13 H13 119.0
C9 C14 C13 115.76(18)
C9 C14 C3 118.82(16)
C13 C14 C3 125.38(17)
O3 C15 C16 120.75(17)
O3 C15 C4 120.97(18)
C16 C15 C4 118.18(17)
C17 C16 C21 118.6(2)
C17 C16 C15 122.14(19)
C21 C16 C15 119.3(2)
C16 C17 C18 120.1(3)
C16 C17 H17 120.0
C18 C17 H17 120.0
C19 C18 C17 120.5(3)
C19 C18 H18 119.8
C17 C18 H18 119.8
C20 C19 C18 119.6(3)
C20 C19 H19 120.2
C18 C19 H19 120.2
C19 C20 C21 120.4(3)
C19 C20 H20 119.8
C21 C20 H20 119.8
C16 C21 C20 120.9(3)
C16 C21 H21 119.6
C20 C21 H21 119.6

loop_
_geom_bond_atom_site_label_1
_geom_bond_atom_site_label_2
_geom_bond_distance
N1 C1 1.324(2)
N1 C5 1.409(2)
N1 C7 1.474(2)
N2 C5 1.281(2)
N2 C6 1.475(2)
O1 C8 1.375(2)
O1 C9 1.386(2)
O2 C8 1.208(2)
O3 C15 1.213(2)
C1 C2 1.378(2)
C1 H1 0.9300
C2 C3 1.444(2)
C2 C8 1.445(2)
C3 C4 1.379(2)
C3 C14 1.480(2)
C4 C5 1.448(2)
C4 C15 1.514(2)
C6 C7 1.533(3)
C6 H6A 0.9700
C6 H6B 0.9700
C7 H7A 0.9700
C7 H7B 0.9700
C9 C10 1.390(3)
C9 C14 1.397(3)
C10 C11 1.372(3)
C10 H10 0.9300
C11 C12 1.385(3)
C11 H11 0.9300
C12 C13 1.376(3)
C12 H12 0.9300
C13 C14 1.401(2)
C13 H13 0.9300
C15 C16 1.490(3)
C16 C17 1.375(3)
C16 C21 1.375(3)
C17 C18 1.389(4)
C17 H17 0.9300
C18 C19 1.366(4)
C18 H18 0.9300
C19 C20 1.356(5)
C19 H19 0.9300
C20 C21 1.380(4)
C20 H20 0.9300
C21 H21 0.9300

loop_
_geom_torsion_atom_site_label_1
_geom_torsion_atom_site_label_2
_geom_torsion_atom_site_label_3
_geom_torsion_atom_site_label_4
_geom_torsion
C5 N1 C1 C2 -2.2(3)
C7 N1 C1 C2 179.22(17)
N1 C1 C2 C3 1.7(3)
N1 C1 C2 C8 179.68(17)
C1 C2 C3 C4 1.4(3)
C8 C2 C3 C4 -176.39(18)
C1 C2 C3 C14 -178.88(16)
C8 C2 C3 C14 3.3(3)
C2 C3 C4 C5 -4.0(3)
C14 C3 C4 C5 176.32(16)
C2 C3 C4 C15 173.04(17)
C14 C3 C4 C15 -6.6(3)
C6 N2 C5 N1 3.6(2)
C6 N2 C5 C4 -175.27(18)
C1 N1 C5 N2 -179.42(18)
C7 N1 C5 N2 -0.6(2)
C1 N1 C5 C4 -0.4(3)
C7 N1 C5 C4 178.43(15)
C3 C4 C5 N2 -177.56(19)
C15 C4 C5 N2 4.9(3)
C3 C4 C5 N1 3.6(3)
C15 C4 C5 N1 -173.94(16)
C5 N2 C6 C7 -5.1(2)
C1 N1 C7 C6 176.21(18)
C5 N1 C7 C6 -2.5(2)
N2 C6 C7 N1 4.5(2)
C9 O1 C8 O2 179.93(17)
C9 O1 C8 C2 0.4(3)
C1 C2 C8 O2 -0.1(3)
C3 C2 C8 O2 177.79(19)
C1 C2 C8 O1 179.42(15)
C3 C2 C8 O1 -2.7(3)
C8 O1 C9 C10 -177.68(16)
C8 O1 C9 C14 1.2(3)
O1 C9 C10 C11 177.84(18)
C14 C9 C10 C11 -1.0(3)
C9 C10 C11 C12 0.7(3)
C10 C11 C12 C13 -0.1(3)
C11 C12 C13 C14 -0.3(3)
O1 C9 C14 C13 -178.15(17)
C10 C9 C14 C13 0.6(3)
O1 C9 C14 C3 -0.4(3)
C10 C9 C14 C3 178.32(16)
C12 C13 C14 C9 0.1(3)
C12 C13 C14 C3 -177.48(18)
C4 C3 C14 C9 177.97(18)
C2 C3 C14 C9 -1.7(2)
C4 C3 C14 C13 -4.5(3)
C2 C3 C14 C13 175.80(18)
C3 C4 C15 O3 99.4(2)
C5 C4 C15 O3 -83.3(2)
C3 C4 C15 C16 -84.0(2)
C5 C4 C15 C16 93.3(2)
O3 C15 C16 C17 -171.2(2)
C4 C15 C16 C17 12.2(3)
O3 C15 C16 C21 7.3(3)
C4 C15 C16 C21 -169.25(19)
C21 C16 C17 C18 -0.7(4)
C15 C16 C17 C18 177.9(2)
C16 C17 C18 C19 1.4(5)
C17 C18 C19 C20 -0.6(6)
C18 C19 C20 C21 -0.7(6)
C17 C16 C21 C20 -0.7(4)
C15 C16 C21 C20 -179.3(2)
C19 C20 C21 C16 1.4(5)
